data_7045559
loop_
_publ_author_name
'Zhu, Xiancui'
'Li, Yang'
'Guo, Dianjun'
'Wang, Shaowu'
'Wei, Yun'
'Zhou, Shuangliu'

_publ_section_title
;
 Versatile reactivities of rare-earth metal dialkyl complexes supported by
 a neutral pyrrolyl-functionalized \b-diketiminato ligand.
;
_journal_issue 11
_journal_name_full 'Dalton transactions (Cambridge, England : 2003)'
_journal_page_first 3947
_journal_page_last 3957
_journal_paper_doi 10.1039/c7dt04410k
_journal_volume 47
_journal_year 2018
_chemical_formula_sum 'C40 H55 Er N4 Si'
_chemical_formula_weight 787.23
_space_group_crystal_system monoclinic
_space_group_IT_number 14
_space_group_name_Hall '-P 2ybc'
_space_group_name_H-M_alt 'P 1 21/c 1'
_symmetry_space_group_name_Hall '-P 2ybc'
_symmetry_space_group_name_H-M 'P 1 21/c 1'
_atom_sites_solution_hydrogens geom
_audit_creation_method SHELXL-2016/6
_audit_update_record
;
2018-01-30 deposited with the CCDC.
2018-02-06 downloaded from the CCDC.
;
_cell_angle_alpha 90
_cell_angle_beta 101.637(2)
_cell_angle_gamma 90
_cell_formula_units_Z 8
_cell_length_a 15.441(3)
_cell_length_b 19.768(4)
_cell_length_c 27.157(6)
_cell_measurement_reflns_used 9918
_cell_measurement_temperature 291(2)
_cell_measurement_theta_max 24.59
_cell_measurement_theta_min 2.46
_cell_volume 8119(3)
_computing_cell_refinement 'Bruker SMART'
_computing_data_collection 'Bruker SMART'
_computing_data_reduction 'Bruker SAINT'
_computing_molecular_graphics 'Bruker SHELXTL'
_computing_publication_material 'Bruker SHELXTL'
_computing_structure_refinement 'SHELXL-2016/6 (Sheldrick, 2016)'
_computing_structure_solution 'Bruker SHELXTL'
_diffrn_ambient_temperature 291(2)
_diffrn_measured_fraction_theta_full 1.000
_diffrn_measured_fraction_theta_max 1.000
_diffrn_measurement_device_type 'CCD area detector'
_diffrn_measurement_method 'phi and omega scans'
_diffrn_radiation_type MoK\a
_diffrn_radiation_wavelength 0.71073
_diffrn_reflns_av_R_equivalents 0.0707
_diffrn_reflns_av_unetI/netI 0.0547
_diffrn_reflns_Laue_measured_fraction_full 1.000
_diffrn_reflns_Laue_measured_fraction_max 1.000
_diffrn_reflns_limit_h_max 19
_diffrn_reflns_limit_h_min -19
_diffrn_reflns_limit_k_max 25
_diffrn_reflns_limit_k_min -25
_diffrn_reflns_limit_l_max 34
_diffrn_reflns_limit_l_min -34
_diffrn_reflns_number 89264
_diffrn_reflns_point_group_measured_fraction_full 1.000
_diffrn_reflns_point_group_measured_fraction_max 1.000
_diffrn_reflns_theta_full 25.242
_diffrn_reflns_theta_max 26.999
_diffrn_reflns_theta_min 1.283
_exptl_absorpt_coefficient_mu 2.127
_exptl_absorpt_correction_T_max 0.6639
_exptl_absorpt_correction_T_min 0.6407
_exptl_absorpt_correction_type multi-scan
_exptl_crystal_colour pink
_exptl_crystal_density_diffrn 1.288
_exptl_crystal_description block
_exptl_crystal_F_000 3240
_exptl_crystal_size_max 0.230
_exptl_crystal_size_mid 0.220
_exptl_crystal_size_min 0.210
_exptl_transmission_factor_max 0.7456
_exptl_transmission_factor_min 0.3394
_refine_diff_density_max 1.855
_refine_diff_density_min -0.742
_refine_diff_density_rms 0.080
_refine_ls_extinction_method none
_refine_ls_goodness_of_fit_ref 1.082
_refine_ls_hydrogen_treatment constr
_refine_ls_matrix_type full
_refine_ls_number_parameters 851
_refine_ls_number_reflns 17713
_refine_ls_number_restraints 4
_refine_ls_restrained_S_all 1.082
_refine_ls_R_factor_all 0.0693
_refine_ls_R_factor_gt 0.0414
_refine_ls_shift/su_max 0.003
_refine_ls_shift/su_mean 0.000
_refine_ls_structure_factor_coef Fsqd
_refine_ls_weighting_details 'w=1/[\s^2^(Fo^2^)+(0.0250P)^2^+0.0352P] where P=(Fo^2^+2Fc^2^)/3'
_refine_ls_weighting_scheme calc
_refine_ls_wR_factor_gt 0.0696
_refine_ls_wR_factor_ref 0.0733
_reflns_Friedel_coverage 0.000
_reflns_number_gt 12332
_reflns_number_total 17713
_reflns_threshold_expression 'I > 2\s(I)'
_cod_data_source_file c7dt04410k2.cif
_cod_data_source_block 4c
_cod_depositor_comments 'Adding full bibliography for 7045551--7045564.cif.'
_cod_database_code 7045559
_shelx_shelxl_version_number 2016/6
_shelx_space_group_comment
;
The symmetry employed for this shelxl refinement is uniquely defined
by the following loop, which should always be used as a source of
symmetry information in preference to the above space-group names.
They are only intended as comments.
;
_shelx_estimated_absorpt_t_min 0.640
_shelx_estimated_absorpt_t_max 0.664

loop_
_space_group_symop_operation_xyz
'x, y, z'
'-x, y+1/2, -z+1/2'
'-x, -y, -z'
'x, -y-1/2, z-1/2'

loop_
_atom_site_label
_atom_site_type_symbol
_atom_site_fract_x
_atom_site_fract_y
_atom_site_fract_z
_atom_site_U_iso_or_equiv
_atom_site_adp_type
_atom_site_occupancy
_atom_site_site_symmetry_order
_atom_site_calc_flag
_atom_site_refinement_flags_posn
_atom_site_refinement_flags_adp
C1 C 0.0352(3) 0.3681(2) 0.34293(15) 0.0825(14) Uani 1 1 d . .
H1A H -0.016464 0.396078 0.339780 0.124 Uiso 1 1 calc R U
H1B H 0.017995 0.321373 0.341059 0.124 Uiso 1 1 calc R U
H1C H 0.065399 0.378313 0.316204 0.124 Uiso 1 1 calc R U
C2 C 0.0956(3) 0.3816(2) 0.39258(15) 0.0654(12) Uani 1 1 d . .
H2 H 0.140293 0.345635 0.398227 0.079 Uiso 1 1 calc R U
C3 C 0.1431(3) 0.4477(2) 0.39176(16) 0.0782(13) Uani 1 1 d . .
H3A H 0.163320 0.451778 0.360701 0.117 Uiso 1 1 calc R U
H3B H 0.192870 0.449246 0.419390 0.117 Uiso 1 1 calc R U
H3C H 0.103541 0.484215 0.394668 0.117 Uiso 1 1 calc R U
C4 C 0.0453(3) 0.37976(19) 0.43786(15) 0.0600(11) Uani 1 1 d . .
C5 C -0.0368(3) 0.4030(2) 0.43221(16) 0.0685(12) Uani 1 1 d . .
H5 H -0.064202 0.420704 0.401248 0.082 Uiso 1 1 calc R U
C6 C -0.0819(3) 0.4018(2) 0.47021(17) 0.0707(12) Uani 1 1 d . .
H6 H -0.141467 0.413350 0.464243 0.085 Uiso 1 1 calc R U
C7 C -0.0384(3) 0.3832(2) 0.51789(16) 0.0659(11) Uani 1 1 d . .
H7 H -0.067984 0.385150 0.544499 0.079 Uiso 1 1 calc R U
C8 C 0.0494(3) 0.36150(19) 0.52647(15) 0.0568(10) Uani 1 1 d . .
C9 C 0.0938(3) 0.36100(18) 0.48548(14) 0.0537(10) Uani 1 1 d . .
C10 C 0.0959(3) 0.3422(2) 0.57880(14) 0.0589(10) Uani 1 1 d . .
H10 H 0.158625 0.336242 0.577927 0.071 Uiso 1 1 calc R U
C11 C 0.0906(3) 0.3971(2) 0.61860(15) 0.0702(12) Uani 1 1 d . .
H11A H 0.135139 0.430708 0.617929 0.105 Uiso 1 1 calc R U
H11B H 0.099982 0.376665 0.651334 0.105 Uiso 1 1 calc R U
H11C H 0.033244 0.417890 0.611268 0.105 Uiso 1 1 calc R U
C12 C 0.0638(3) 0.27651(19) 0.59512(16) 0.0678(12) Uani 1 1 d . .
H12A H 0.029365 0.284557 0.620279 0.102 Uiso 1 1 calc R U
H12B H 0.113470 0.248348 0.608859 0.102 Uiso 1 1 calc R U
H12C H 0.027889 0.254287 0.566761 0.102 Uiso 1 1 calc R U
C13 C 0.2362(3) 0.44485(19) 0.52651(15) 0.0647(11) Uani 1 1 d . .
H13A H 0.182826 0.463777 0.507122 0.097 Uiso 1 1 calc R U
H13B H 0.285765 0.471926 0.522215 0.097 Uiso 1 1 calc R U
H13C H 0.232670 0.444158 0.561396 0.097 Uiso 1 1 calc R U
C14 C 0.2479(3) 0.37299(19) 0.50875(14) 0.0529(10) Uani 1 1 d . .
C15 C 0.3329(3) 0.3506(2) 0.51646(13) 0.0578(10) Uani 1 1 d . .
H15 H 0.374836 0.380910 0.533041 0.069 Uiso 1 1 calc R U
C16 C 0.3673(2) 0.2888(2) 0.50332(13) 0.0524(10) Uani 1 1 d . .
C17 C 0.4683(2) 0.2805(2) 0.52165(14) 0.0622(11) Uani 1 1 d . .
H17A H 0.479908 0.242138 0.543676 0.093 Uiso 1 1 calc R U
H17B H 0.492084 0.320510 0.539415 0.093 Uiso 1 1 calc R U
H17C H 0.495579 0.273722 0.493247 0.093 Uiso 1 1 calc R U
C18 C 0.3638(2) 0.1844(2) 0.45704(13) 0.0562(10) Uani 1 1 d . .
H18A H 0.326425 0.144701 0.455457 0.067 Uiso 1 1 calc R U
H18B H 0.418757 0.174751 0.480321 0.067 Uiso 1 1 calc R U
C19 C 0.3837(2) 0.19720(19) 0.40511(14) 0.0553(9) Uani 1 1 d . U
H19A H 0.401404 0.154818 0.392080 0.066 Uiso 1 1 calc R U
H19B H 0.329770 0.211941 0.382828 0.066 Uiso 1 1 calc R U
C20 C 0.5774(3) 0.1669(2) 0.42812(15) 0.0779(14) Uani 1 1 d . .
H20A H 0.557626 0.151792 0.457571 0.117 Uiso 1 1 calc R U
H20B H 0.640818 0.169474 0.435170 0.117 Uiso 1 1 calc R U
H20C H 0.558117 0.135612 0.401116 0.117 Uiso 1 1 calc R U
C21 C 0.5410(3) 0.2329(2) 0.41383(15) 0.0652(12) Uani 1 1 d . .
C22 C 0.5813(3) 0.2932(2) 0.40922(16) 0.0679(12) Uani 1 1 d . .
H22 H 0.642140 0.299866 0.414798 0.082 Uiso 1 1 calc R U
C23 C 0.5191(3) 0.3425(3) 0.39520(16) 0.0770(13) Uani 1 1 d . .
H23 H 0.530602 0.387663 0.389278 0.092 Uiso 1 1 calc R U
C24 C 0.4363(3) 0.3139(2) 0.39131(14) 0.0614(11) Uani 1 1 d . .
C25 C 0.3501(3) 0.3465(2) 0.37848(14) 0.0663(11) Uani 1 1 d . .
H25A H 0.353781 0.391063 0.392753 0.099 Uiso 1 1 calc R U
H25B H 0.307579 0.320306 0.391649 0.099 Uiso 1 1 calc R U
H25C H 0.332191 0.349536 0.342591 0.099 Uiso 1 1 calc R U
C26 C 0.1311(2) 0.19677(18) 0.37675(13) 0.0540(10) Uani 1 1 d . .
H26A H 0.078118 0.223038 0.364393 0.065 Uiso 1 1 calc R U
H26B H 0.177005 0.216520 0.361624 0.065 Uiso 1 1 calc R U
C27 C 0.0326(3) 0.06535(19) 0.37928(15) 0.0701(12) Uani 1 1 d . .
H27A H 0.059472 0.057036 0.413816 0.105 Uiso 1 1 calc R U
H27B H 0.020646 0.023023 0.361909 0.105 Uiso 1 1 calc R U
H27C H -0.021664 0.089704 0.377580 0.105 Uiso 1 1 calc R U
C28 C 0.2171(3) 0.0678(2) 0.35725(15) 0.0736(13) Uani 1 1 d . .
H28A H 0.257924 0.091269 0.340930 0.110 Uiso 1 1 calc R U
H28B H 0.205508 0.023683 0.342667 0.110 Uiso 1 1 calc R U
H28C H 0.242120 0.063457 0.392456 0.110 Uiso 1 1 calc R U
C29 C 0.0661(3) 0.1147(2) 0.28142(14) 0.0679(12) Uani 1 1 d . .
H29A H 0.003862 0.124268 0.275127 0.102 Uiso 1 1 calc R U
H29B H 0.075536 0.070668 0.268620 0.102 Uiso 1 1 calc R U
H29C H 0.095512 0.148057 0.264965 0.102 Uiso 1 1 calc R U
C30 C -0.0469(2) 0.21766(19) 0.45792(14) 0.0534(10) Uani 1 1 d . .
H30 H -0.043101 0.257799 0.440624 0.064 Uiso 1 1 calc R U
C31 C -0.1288(3) 0.1931(2) 0.45949(16) 0.0633(11) Uani 1 1 d . .
H31 H -0.180236 0.215320 0.444013 0.076 Uiso 1 1 calc R U
C32 C -0.1309(3) 0.1349(2) 0.48471(16) 0.0677(12) Uani 1 1 d . .
H32 H -0.185723 0.115832 0.485433 0.081 Uiso 1 1 calc R U
C33 C -0.0563(3) 0.1018(2) 0.50957(15) 0.0633(11) Uani 1 1 d . .
H33 H -0.060481 0.061874 0.527079 0.076 Uiso 1 1 calc R U
C34 C 0.0287(2) 0.13097(19) 0.50759(13) 0.0513(10) Uani 1 1 d . .
C35 C 0.1115(3) 0.10145(18) 0.53107(13) 0.0514(10) Uani 1 1 d . .
C36 C 0.1888(2) 0.12899(18) 0.52115(13) 0.0511(9) Uani 1 1 d . U
C37 C 0.2652(2) 0.09722(18) 0.54618(13) 0.0546(10) Uani 1 1 d . U
H37 H 0.318519 0.114133 0.540421 0.066 Uiso 1 1 calc R U
C38 C 0.2703(3) 0.0432(2) 0.57868(15) 0.0673(12) Uani 1 1 d . .
H38 H 0.323670 0.022969 0.593322 0.081 Uiso 1 1 calc R U
C39 C 0.1910(3) 0.0215(2) 0.58779(16) 0.0707(12) Uani 1 1 d . .
H39 H 0.190382 -0.014149 0.610035 0.085 Uiso 1 1 calc R U
C40 C 0.1123(3) 0.0506(2) 0.56525(15) 0.0655(11) Uani 1 1 d . .
H40 H 0.059588 0.035792 0.573214 0.079 Uiso 1 1 calc R U
C41 C 0.7317(3) 0.2030(2) 0.06413(16) 0.0733(13) Uani 1 1 d . .
H41A H 0.739695 0.187985 0.031745 0.110 Uiso 1 1 calc R U
H41B H 0.788339 0.210266 0.085650 0.110 Uiso 1 1 calc R U
H41C H 0.698805 0.244581 0.060471 0.110 Uiso 1 1 calc R U
C42 C 0.6829(3) 0.1514(2) 0.08637(14) 0.0576(10) Uani 1 1 d . .
H42 H 0.623791 0.169315 0.086538 0.069 Uiso 1 1 calc R U
C43 C 0.6723(3) 0.0901(2) 0.05323(15) 0.0794(14) Uani 1 1 d . .
H43A H 0.621915 0.095849 0.026370 0.119 Uiso 1 1 calc R U
H43B H 0.663821 0.050898 0.072614 0.119 Uiso 1 1 calc R U
H43C H 0.724412 0.084162 0.039470 0.119 Uiso 1 1 calc R U
C44 C 0.7277(2) 0.13503(19) 0.14140(15) 0.0562(10) Uani 1 1 d . U
C45 C 0.8091(3) 0.10622(19) 0.15127(15) 0.0610(11) Uani 1 1 d . .
H45 H 0.837940 0.098806 0.124807 0.073 Uiso 1 1 calc R U
C46 C 0.8498(3) 0.0879(2) 0.19817(17) 0.0681(12) Uani 1 1 d . .
H46 H 0.906003 0.068846 0.203607 0.082 Uiso 1 1 calc R U
C47 C 0.8088(3) 0.0974(2) 0.23738(16) 0.0656(12) Uani 1 1 d . .
H47 H 0.837013 0.083628 0.269336 0.079 Uiso 1 1 calc R U
C48 C 0.7264(3) 0.12685(19) 0.23116(15) 0.0610(11) Uani 1 1 d . .
C49 C 0.6807(3) 0.1366(2) 0.27563(14) 0.0598(11) Uani 1 1 d . .
H49 H 0.634861 0.171029 0.265816 0.072 Uiso 1 1 calc R U
C50 C 0.7449(3) 0.1631(2) 0.32335(14) 0.0724(13) Uani 1 1 d . .
H50A H 0.769485 0.125538 0.343879 0.109 Uiso 1 1 calc R U
H50B H 0.713128 0.191785 0.342106 0.109 Uiso 1 1 calc R U
H50C H 0.791687 0.188458 0.313534 0.109 Uiso 1 1 calc R U
C51 C 0.6343(3) 0.0716(2) 0.28731(16) 0.0756(13) Uani 1 1 d . .
H51A H 0.577715 0.068151 0.264996 0.113 Uiso 1 1 calc R U
H51B H 0.626275 0.072980 0.321444 0.113 Uiso 1 1 calc R U
H51C H 0.669833 0.033174 0.282801 0.113 Uiso 1 1 calc R U
C52 C 0.6817(2) 0.14332(18) 0.18218(15) 0.0513(9) Uani 1 1 d . U
C53 C 0.5296(3) 0.06609(18) 0.14879(15) 0.0645(11) Uani 1 1 d . .
H53A H 0.485194 0.043518 0.162907 0.097 Uiso 1 1 calc R U
H53B H 0.586938 0.049421 0.164411 0.097 Uiso 1 1 calc R U
H53C H 0.519360 0.057528 0.113288 0.097 Uiso 1 1 calc R U
C54 C 0.5251(2) 0.14297(19) 0.15805(12) 0.0473(9) Uani 1 1 d . .
C55 C 0.4449(2) 0.17287(19) 0.14764(13) 0.0504(9) Uani 1 1 d . U
H55 H 0.399718 0.143699 0.132965 0.060 Uiso 1 1 calc R U
C56 C 0.4163(2) 0.23643(19) 0.15407(13) 0.0465(8) Uani 1 1 d . U
C57 C 0.3175(2) 0.2501(2) 0.13609(14) 0.0571(10) Uani 1 1 d . .
H57A H 0.288094 0.208932 0.123619 0.086 Uiso 1 1 calc R U
H57B H 0.309224 0.283265 0.109725 0.086 Uiso 1 1 calc R U
H57C H 0.293205 0.266722 0.163635 0.086 Uiso 1 1 calc R U
C58 C 0.4371(2) 0.34995(18) 0.19161(13) 0.0505(9) Uani 1 1 d . .
H58A H 0.382577 0.360894 0.168328 0.061 Uiso 1 1 calc R U
H58B H 0.479531 0.385376 0.189201 0.061 Uiso 1 1 calc R U
C59 C 0.4196(2) 0.34914(19) 0.24476(14) 0.0551(10) Uani 1 1 d . .
H59A H 0.472835 0.334513 0.267678 0.066 Uiso 1 1 calc R U
H59B H 0.406647 0.394872 0.254032 0.066 Uiso 1 1 calc R U
C60 C 0.4425(3) 0.20271(19) 0.28022(14) 0.0595(11) Uani 1 1 d . .
H60A H 0.433042 0.158049 0.291991 0.089 Uiso 1 1 calc R U
H60B H 0.480069 0.227604 0.306506 0.089 Uiso 1 1 calc R U
H60C H 0.470064 0.199650 0.251625 0.089 Uiso 1 1 calc R U
C61 C 0.3559(3) 0.2381(2) 0.26553(13) 0.0533(10) Uani 1 1 d . .
C62 C 0.2732(3) 0.2129(2) 0.26370(14) 0.0623(11) Uani 1 1 d . .
H62 H 0.258913 0.168844 0.271092 0.075 Uiso 1 1 calc R U
C63 C 0.2134(3) 0.2666(2) 0.24842(15) 0.0640(11) Uani 1 1 d . .
H63 H 0.152310 0.263653 0.244594 0.077 Uiso 1 1 calc R U
C64 C 0.2584(2) 0.3229(2) 0.24016(14) 0.0569(10) Uani 1 1 d . .
C65 C 0.2283(2) 0.3921(2) 0.22597(15) 0.0692(12) Uani 1 1 d . .
H65A H 0.165054 0.392622 0.215914 0.104 Uiso 1 1 calc R U
H65B H 0.254100 0.407153 0.198536 0.104 Uiso 1 1 calc R U
H65C H 0.246228 0.421725 0.254206 0.104 Uiso 1 1 calc R U
C66 C 0.6680(2) 0.33860(19) 0.27103(13) 0.0537(10) Uani 1 1 d . .
H66A H 0.620774 0.328921 0.288718 0.064 Uiso 1 1 calc R U
H66B H 0.718985 0.312859 0.287793 0.064 Uiso 1 1 calc R U
C67 C 0.6131(3) 0.4871(2) 0.24495(17) 0.0831(14) Uani 1 1 d . .
H67A H 0.558671 0.463284 0.233128 0.125 Uiso 1 1 calc R U
H67B H 0.635302 0.503988 0.216751 0.125 Uiso 1 1 calc R U
H67C H 0.602723 0.524225 0.265799 0.125 Uiso 1 1 calc R U
C68 C 0.7105(3) 0.4517(2) 0.35069(15) 0.0750(13) Uani 1 1 d . .
H68A H 0.704408 0.412057 0.370118 0.113 Uiso 1 1 calc R U
H68B H 0.666314 0.484230 0.354689 0.113 Uiso 1 1 calc R U
H68C H 0.768210 0.470906 0.362110 0.113 Uiso 1 1 calc R U
C69 C 0.8028(2) 0.4464(2) 0.26501(14) 0.0636(11) Uani 1 1 d . .
H69A H 0.834970 0.405025 0.264053 0.095 Uiso 1 1 calc R U
H69B H 0.836491 0.476386 0.289397 0.095 Uiso 1 1 calc R U
H69C H 0.792618 0.467410 0.232475 0.095 Uiso 1 1 calc R U
C70 C 0.8434(2) 0.28001(19) 0.19873(15) 0.0577(10) Uani 1 1 d . .
H70 H 0.835454 0.245716 0.220831 0.069 Uiso 1 1 calc R U
C71 C 0.9289(3) 0.2987(2) 0.19572(16) 0.0618(11) Uani 1 1 d . .
H71 H 0.977560 0.278809 0.216450 0.074 Uiso 1 1 calc R U
C72 C 0.9395(3) 0.3460(2) 0.16226(16) 0.0665(11) Uani 1 1 d . .
H72 H 0.995929 0.357776 0.158265 0.080 Uiso 1 1 calc R U
C73 C 0.8666(3) 0.3771(2) 0.13370(15) 0.0599(10) Uani 1 1 d . .
H73 H 0.874088 0.411016 0.111177 0.072 Uiso 1 1 calc R U
C74 C 0.7820(2) 0.35826(19) 0.13831(14) 0.0502(9) Uani 1 1 d . .
C75 C 0.6996(2) 0.38693(18) 0.10808(13) 0.0519(9) Uani 1 1 d . .
C76 C 0.6184(2) 0.36901(18) 0.12013(13) 0.0489(9) Uani 1 1 d . .
C77 C 0.5455(3) 0.3967(2) 0.09020(14) 0.0588(10) Uani 1 1 d . .
H77 H 0.490466 0.384518 0.096239 0.071 Uiso 1 1 calc R U
C78 C 0.5477(3) 0.4407(2) 0.05243(16) 0.0695(12) Uani 1 1 d . .
H78 H 0.495597 0.458808 0.033893 0.083 Uiso 1 1 calc R U
C79 C 0.6268(3) 0.4579(2) 0.04201(16) 0.0687(12) Uani 1 1 d . .
H79 H 0.629837 0.489380 0.017000 0.082 Uiso 1 1 calc R U
C80 C 0.7004(3) 0.4294(2) 0.06775(15) 0.0633(11) Uani 1 1 d . .
H80 H 0.753856 0.438387 0.058289 0.076 Uiso 1 1 calc R U
Er1 Er 0.17207(2) 0.22284(2) 0.46410(2) 0.04459(5) Uani 1 1 d . .
Er2 Er 0.62376(2) 0.29104(2) 0.18858(2) 0.04651(5) Uani 1 1 d . .
N1 N 0.1820(2) 0.33317(15) 0.49056(11) 0.0507(8) Uani 1 1 d . .
N2 N 0.32066(19) 0.24024(16) 0.47631(11) 0.0491(8) Uani 1 1 d . .
N3 N 0.4517(2) 0.24684(19) 0.40389(11) 0.0571(8) Uani 1 1 d . U
N4 N 0.02826(19) 0.18704(15) 0.47996(11) 0.0488(8) Uani 1 1 d . .
N5 N 0.60290(18) 0.17890(15) 0.17559(11) 0.0508(8) Uani 1 1 d . .
N6 N 0.47060(18) 0.28642(14) 0.17671(10) 0.0450(7) Uani 1 1 d . .
N7 N 0.34724(19) 0.30545(16) 0.25093(11) 0.0537(8) Uani 1 1 d . .
N8 N 0.77344(18) 0.30920(15) 0.17139(11) 0.0490(8) Uani 1 1 d . .
Si1 Si 0.11038(8) 0.11709(6) 0.34882(4) 0.0589(3) Uani 1 1 d . .
Si2 Si 0.69626(7) 0.42801(6) 0.28241(4) 0.0573(3) Uani 1 1 d . .

loop_
_atom_site_aniso_label
_atom_site_aniso_U_11
_atom_site_aniso_U_22
_atom_site_aniso_U_33
_atom_site_aniso_U_23
_atom_site_aniso_U_13
_atom_site_aniso_U_12
C1 0.091(4) 0.082(3) 0.061(3) 0.027(2) -0.016(3) 0.011(3)
C2 0.068(3) 0.072(3) 0.055(3) 0.026(2) 0.011(2) 0.017(2)
C3 0.092(4) 0.071(3) 0.076(3) 0.014(2) 0.026(3) -0.009(3)
C4 0.054(3) 0.059(3) 0.060(3) 0.014(2) -0.006(2) 0.026(2)
C5 0.075(3) 0.061(3) 0.067(3) 0.015(2) 0.009(2) 0.019(2)
C6 0.061(3) 0.075(3) 0.076(3) 0.013(2) 0.013(2) 0.029(2)
C7 0.064(3) 0.074(3) 0.060(3) -0.013(2) 0.013(2) 0.018(2)
C8 0.057(3) 0.055(2) 0.059(3) -0.013(2) 0.015(2) 0.0147(19)
C9 0.061(3) 0.045(2) 0.051(2) 0.0075(18) 0.002(2) 0.0098(19)
C10 0.052(2) 0.073(3) 0.055(3) -0.011(2) 0.019(2) -0.009(2)
C11 0.077(3) 0.067(3) 0.069(3) -0.016(2) 0.021(2) -0.009(2)
C12 0.074(3) 0.069(3) 0.062(3) -0.014(2) 0.019(2) -0.011(2)
C13 0.069(3) 0.063(3) 0.063(3) -0.011(2) 0.015(2) -0.019(2)
C14 0.059(3) 0.052(2) 0.049(2) 0.0077(18) 0.014(2) -0.007(2)
C15 0.068(3) 0.065(3) 0.042(2) 0.0066(19) 0.015(2) -0.020(2)
C16 0.044(2) 0.072(3) 0.042(2) 0.008(2) 0.0086(17) -0.017(2)
C17 0.047(2) 0.090(3) 0.052(2) -0.020(2) 0.0165(19) -0.013(2)
C18 0.040(2) 0.083(3) 0.047(2) 0.010(2) 0.0146(18) 0.011(2)
C19 0.042(2) 0.072(3) 0.053(2) -0.009(2) 0.0123(18) 0.0034(16)
C20 0.061(3) 0.109(4) 0.067(3) 0.019(3) 0.020(2) 0.023(3)
C21 0.054(3) 0.095(4) 0.051(2) 0.008(2) 0.020(2) -0.013(2)
C22 0.056(3) 0.085(3) 0.065(3) -0.010(2) 0.018(2) -0.019(3)
C23 0.077(3) 0.092(4) 0.068(3) -0.007(3) 0.027(3) -0.031(3)
C24 0.056(3) 0.085(3) 0.047(2) 0.004(2) 0.018(2) -0.018(2)
C25 0.071(3) 0.079(3) 0.053(3) 0.008(2) 0.023(2) -0.013(2)
C26 0.050(2) 0.067(3) 0.047(2) -0.0165(19) 0.0128(18) -0.0141(19)
C27 0.085(3) 0.058(3) 0.073(3) -0.011(2) 0.031(3) -0.023(2)
C28 0.081(3) 0.060(3) 0.070(3) -0.015(2) -0.007(2) 0.007(2)
C29 0.059(3) 0.078(3) 0.066(3) -0.019(2) 0.011(2) -0.020(2)
C30 0.039(2) 0.063(3) 0.059(2) -0.006(2) 0.0110(18) -0.0092(19)
C31 0.043(2) 0.081(3) 0.068(3) -0.008(2) 0.017(2) -0.009(2)
C32 0.052(3) 0.079(3) 0.074(3) -0.006(3) 0.020(2) -0.019(2)
C33 0.062(3) 0.072(3) 0.059(3) 0.009(2) 0.019(2) -0.020(2)
C34 0.051(2) 0.063(3) 0.044(2) -0.0120(19) 0.0199(19) -0.0192(19)
C35 0.059(3) 0.053(2) 0.044(2) 0.0084(18) 0.0153(19) -0.0196(19)
C36 0.050(2) 0.058(2) 0.046(2) 0.0105(17) 0.0104(17) -0.0056(17)
C37 0.055(2) 0.056(2) 0.054(2) 0.0110(19) 0.0134(18) 0.0089(18)
C38 0.071(3) 0.059(3) 0.063(3) 0.020(2) -0.010(2) 0.014(2)
C39 0.081(3) 0.057(3) 0.072(3) 0.025(2) 0.012(3) -0.012(2)
C40 0.064(3) 0.066(3) 0.065(3) 0.016(2) 0.011(2) -0.020(2)
C41 0.092(3) 0.066(3) 0.061(3) -0.015(2) 0.013(2) 0.012(2)
C42 0.050(2) 0.066(3) 0.058(3) 0.006(2) 0.014(2) 0.020(2)
C43 0.086(3) 0.079(3) 0.061(3) -0.018(2) -0.014(2) -0.018(3)
C44 0.046(2) 0.056(2) 0.060(2) -0.016(2) -0.0063(17) 0.0121(19)
C45 0.056(3) 0.064(3) 0.062(3) -0.018(2) 0.011(2) 0.019(2)
C46 0.051(3) 0.070(3) 0.073(3) -0.019(2) -0.010(2) 0.022(2)
C47 0.059(3) 0.070(3) 0.057(3) -0.009(2) -0.014(2) 0.022(2)
C48 0.054(3) 0.056(2) 0.064(3) -0.018(2) -0.010(2) 0.020(2)
C49 0.058(3) 0.067(3) 0.054(2) 0.017(2) 0.009(2) 0.019(2)
C50 0.089(3) 0.067(3) 0.055(3) 0.015(2) -0.002(2) 0.019(2)
C51 0.079(3) 0.078(3) 0.071(3) 0.009(2) 0.016(2) -0.019(2)
C52 0.038(2) 0.046(2) 0.063(2) -0.0044(19) -0.0080(16) 0.0041(17)
C53 0.068(3) 0.059(3) 0.066(3) -0.017(2) 0.014(2) -0.012(2)
C54 0.039(2) 0.065(3) 0.038(2) 0.0123(18) 0.0099(17) 0.0104(18)
C55 0.044(2) 0.063(2) 0.043(2) -0.0070(18) 0.0066(17) 0.0018(18)
C56 0.039(2) 0.061(2) 0.042(2) 0.0070(18) 0.0144(17) -0.0041(17)
C57 0.043(2) 0.070(3) 0.053(2) -0.003(2) -0.0051(18) -0.0072(19)
C58 0.041(2) 0.057(2) 0.055(2) 0.0117(19) 0.0139(18) 0.0092(18)
C59 0.045(2) 0.061(3) 0.059(2) -0.010(2) 0.0096(19) -0.0137(19)
C60 0.066(3) 0.066(3) 0.048(2) 0.0163(19) 0.016(2) 0.016(2)
C61 0.056(3) 0.064(3) 0.044(2) 0.0061(19) 0.0202(19) -0.012(2)
C62 0.068(3) 0.068(3) 0.055(2) 0.013(2) 0.022(2) -0.014(2)
C63 0.048(2) 0.088(3) 0.058(3) 0.010(2) 0.017(2) -0.017(2)
C64 0.044(2) 0.073(3) 0.056(2) 0.013(2) 0.0163(19) 0.008(2)
C65 0.054(3) 0.082(3) 0.075(3) 0.015(2) 0.019(2) 0.019(2)
C66 0.044(2) 0.068(3) 0.051(2) -0.0110(19) 0.0138(18) -0.0076(19)
C67 0.081(3) 0.060(3) 0.096(4) -0.019(2) -0.013(3) 0.011(2)
C68 0.072(3) 0.083(3) 0.074(3) -0.028(2) 0.024(2) -0.021(2)
C69 0.060(3) 0.071(3) 0.063(3) -0.012(2) 0.019(2) -0.012(2)
C70 0.046(2) 0.063(3) 0.065(3) -0.007(2) 0.014(2) 0.013(2)
C71 0.041(2) 0.072(3) 0.073(3) 0.007(2) 0.012(2) 0.011(2)
C72 0.053(3) 0.072(3) 0.079(3) 0.010(2) 0.023(2) -0.006(2)
C73 0.052(3) 0.072(3) 0.058(3) 0.006(2) 0.017(2) -0.012(2)
C74 0.042(2) 0.064(3) 0.049(2) -0.0094(19) 0.0192(18) -0.0099(19)
C75 0.053(2) 0.057(2) 0.048(2) 0.0087(18) 0.0172(19) -0.0101(19)
C76 0.043(2) 0.058(2) 0.046(2) 0.0059(18) 0.0101(18) 0.0079(18)
C77 0.051(2) 0.073(3) 0.052(2) 0.020(2) 0.0066(19) 0.009(2)
C78 0.069(3) 0.070(3) 0.069(3) 0.018(2) 0.012(2) 0.015(2)
C79 0.070(3) 0.069(3) 0.067(3) 0.025(2) 0.014(2) 0.010(2)
C80 0.064(3) 0.064(3) 0.068(3) 0.014(2) 0.027(2) -0.011(2)
Er1 0.03923(9) 0.05120(10) 0.04518(10) 0.00807(8) 0.01290(7) -0.00837(8)
Er2 0.03969(10) 0.05521(11) 0.04566(10) 0.00825(8) 0.01104(7) -0.00640(8)
N1 0.057(2) 0.0483(19) 0.0412(18) 0.0067(14) -0.0025(15) -0.0103(16)
N2 0.0409(17) 0.063(2) 0.0458(18) 0.0110(15) 0.0156(14) -0.0059(15)
N3 0.0419(19) 0.088(3) 0.0438(18) -0.0091(18) 0.0135(15) -0.0071(16)
N4 0.0454(19) 0.0570(19) 0.0478(18) 0.0061(15) 0.0183(15) -0.0167(15)
N5 0.0310(17) 0.070(2) 0.0464(18) 0.0064(16) -0.0044(14) 0.0109(15)
N6 0.0391(16) 0.057(2) 0.0409(16) 0.0086(14) 0.0125(13) 0.0026(14)
N7 0.0426(19) 0.074(2) 0.0463(18) 0.0044(16) 0.0139(15) -0.0065(16)
N8 0.0368(17) 0.060(2) 0.0485(19) -0.0100(16) 0.0053(15) 0.0103(15)
Si1 0.0649(8) 0.0626(7) 0.0514(7) -0.0115(5) 0.0165(6) -0.0202(6)
Si2 0.0513(7) 0.0643(7) 0.0566(7) -0.0142(6) 0.0116(5) -0.0097(6)

loop_
_atom_type_symbol
_atom_type_description
_atom_type_scat_dispersion_real
_atom_type_scat_dispersion_imag
_atom_type_scat_source
C C 0.0033 0.0016 'International Tables Vol C Tables 4.2.6.8 and 6.1.1.4'
H H 0.0000 0.0000 'International Tables Vol C Tables 4.2.6.8 and 6.1.1.4'
Er Er -0.2586 4.9576 'International Tables Vol C Tables 4.2.6.8 and 6.1.1.4'
N N 0.0061 0.0033 'International Tables Vol C Tables 4.2.6.8 and 6.1.1.4'
Si Si 0.0817 0.0704 'International Tables Vol C Tables 4.2.6.8 and 6.1.1.4'

loop_
_geom_angle_atom_site_label_1
_geom_angle_atom_site_label_2
_geom_angle_atom_site_label_3
_geom_angle
C2 C1 H1A 109.5
C2 C1 H1B 109.5
H1A C1 H1B 109.5
C2 C1 H1C 109.5
H1A C1 H1C 109.5
H1B C1 H1C 109.5
C3 C2 C1 111.0(3)
C3 C2 C4 110.4(4)
C1 C2 C4 112.3(4)
C3 C2 H2 107.6
C1 C2 H2 107.6
C4 C2 H2 107.6
C2 C3 H3A 109.5
C2 C3 H3B 109.5
H3A C3 H3B 109.5
C2 C3 H3C 109.5
H3A C3 H3C 109.5
H3B C3 H3C 109.5
C5 C4 C9 121.1(4)
C5 C4 C2 120.7(3)
C9 C4 C2 117.7(3)
C4 C5 C6 122.0(4)
C4 C5 H5 119.0
C6 C5 H5 119.0
C5 C6 C7 119.4(4)
C5 C6 H6 120.3
C7 C6 H6 120.3
C6 C7 C8 120.6(4)
C6 C7 H7 119.7
C8 C7 H7 119.7
C7 C8 C9 118.5(4)
C7 C8 C10 119.9(4)
C9 C8 C10 121.6(3)
C4 C9 C8 117.8(4)
C4 C9 N1 120.2(3)
C8 C9 N1 121.4(3)
C12 C10 C8 112.2(3)
C12 C10 C11 109.6(3)
C8 C10 C11 113.5(3)
C12 C10 H10 107.1
C8 C10 H10 107.1
C11 C10 H10 107.1
C10 C11 H11A 109.5
C10 C11 H11B 109.5
H11A C11 H11B 109.5
C10 C11 H11C 109.5
H11A C11 H11C 109.5
H11B C11 H11C 109.5
C10 C12 H12A 109.5
C10 C12 H12B 109.5
H12A C12 H12B 109.5
C10 C12 H12C 109.5
H12A C12 H12C 109.5
H12B C12 H12C 109.5
C14 C13 H13A 109.5
C14 C13 H13B 109.5
H13A C13 H13B 109.5
C14 C13 H13C 109.5
H13A C13 H13C 109.5
H13B C13 H13C 109.5
N1 C14 C15 121.1(4)
N1 C14 C13 123.4(4)
C15 C14 C13 115.3(4)
C14 C15 C16 130.3(4)
C14 C15 H15 114.9
C16 C15 H15 114.9
N2 C16 C15 125.2(4)
N2 C16 C17 120.1(4)
C15 C16 C17 114.7(3)
C16 C17 H17A 109.5
C16 C17 H17B 109.5
H17A C17 H17B 109.5
C16 C17 H17C 109.5
H17A C17 H17C 109.5
H17B C17 H17C 109.5
N2 C18 C19 113.8(3)
N2 C18 H18A 108.8
C19 C18 H18A 108.8
N2 C18 H18B 108.8
C19 C18 H18B 108.8
H18A C18 H18B 107.7
N3 C19 C18 114.7(3)
N3 C19 H19A 108.6
C18 C19 H19A 108.6
N3 C19 H19B 108.6
C18 C19 H19B 108.6
H19A C19 H19B 107.6
C21 C20 H20A 109.5
C21 C20 H20B 109.5
H20A C20 H20B 109.5
C21 C20 H20C 109.5
H20A C20 H20C 109.5
H20B C20 H20C 109.5
C22 C21 N3 105.3(4)
C22 C21 C20 130.9(4)
N3 C21 C20 123.7(4)
C21 C22 C23 109.9(4)
C21 C22 H22 125.0
C23 C22 H22 125.0
C22 C23 C24 108.4(4)
C22 C23 H23 125.8
C24 C23 H23 125.8
N3 C24 C23 105.3(4)
N3 C24 C25 126.1(3)
C23 C24 C25 128.6(5)
C24 C25 H25A 109.5
C24 C25 H25B 109.5
H25A C25 H25B 109.5
C24 C25 H25C 109.5
H25A C25 H25C 109.5
H25B C25 H25C 109.5
Si1 C26 Er1 127.9(2)
Si1 C26 H26A 105.3
Er1 C26 H26A 105.3
Si1 C26 H26B 105.3
Er1 C26 H26B 105.3
H26A C26 H26B 106.0
Si1 C27 H27A 109.5
Si1 C27 H27B 109.5
H27A C27 H27B 109.5
Si1 C27 H27C 109.5
H27A C27 H27C 109.5
H27B C27 H27C 109.5
Si1 C28 H28A 109.5
Si1 C28 H28B 109.5
H28A C28 H28B 109.5
Si1 C28 H28C 109.5
H28A C28 H28C 109.5
H28B C28 H28C 109.5
Si1 C29 H29A 109.5
Si1 C29 H29B 109.5
H29A C29 H29B 109.5
Si1 C29 H29C 109.5
H29A C29 H29C 109.5
H29B C29 H29C 109.5
N4 C30 C31 123.5(4)
N4 C30 H30 118.3
C31 C30 H30 118.3
C32 C31 C30 116.0(4)
C32 C31 H31 122.0
C30 C31 H31 122.0
C31 C32 C33 123.6(4)
C31 C32 H32 118.2
C33 C32 H32 118.2
C32 C33 C34 117.9(4)
C32 C33 H33 121.0
C34 C33 H33 121.0
N4 C34 C35 119.4(3)
N4 C34 C33 116.7(4)
C35 C34 C33 123.8(4)
C40 C35 C36 122.1(4)
C40 C35 C34 119.1(3)
C36 C35 C34 118.6(3)
C35 C36 C37 114.0(3)
C35 C36 Er1 116.4(3)
C37 C36 Er1 129.6(3)
C38 C37 C36 126.7(4)
C38 C37 H37 116.7
C36 C37 H37 116.7
C39 C38 C37 115.0(4)
C39 C38 H38 122.5
C37 C38 H38 122.5
C38 C39 C40 122.3(4)
C38 C39 H39 118.9
C40 C39 H39 118.9
C35 C40 C39 119.7(4)
C35 C40 H40 120.1
C39 C40 H40 120.1
C42 C41 H41A 109.5
C42 C41 H41B 109.5
H41A C41 H41B 109.5
C42 C41 H41C 109.5
H41A C41 H41C 109.5
H41B C41 H41C 109.5
C41 C42 C43 108.5(3)
C41 C42 C44 112.1(3)
C43 C42 C44 112.6(3)
C41 C42 H42 107.8
C43 C42 H42 107.8
C44 C42 H42 107.8
C42 C43 H43A 109.5
C42 C43 H43B 109.5
H43A C43 H43B 109.5
C42 C43 H43C 109.5
H43A C43 H43C 109.5
H43B C43 H43C 109.5
C45 C44 C52 118.5(4)
C45 C44 C42 119.6(4)
C52 C44 C42 121.6(3)
C46 C45 C44 122.3(4)
C46 C45 H45 118.8
C44 C45 H45 118.8
C45 C46 C47 120.0(4)
C45 C46 H46 120.0
C47 C46 H46 120.0
C46 C47 C48 121.8(4)
C46 C47 H47 119.1
C48 C47 H47 119.1
C47 C48 C52 118.6(4)
C47 C48 C49 121.2(4)
C52 C48 C49 120.0(3)
C48 C49 C51 111.6(3)
C48 C49 C50 112.5(3)
C51 C49 C50 110.8(3)
C48 C49 H49 107.2
C51 C49 H49 107.2
C50 C49 H49 107.2
C49 C50 H50A 109.5
C49 C50 H50B 109.5
H50A C50 H50B 109.5
C49 C50 H50C 109.5
H50A C50 H50C 109.5
H50B C50 H50C 109.5
C49 C51 H51A 109.5
C49 C51 H51B 109.5
H51A C51 H51B 109.5
C49 C51 H51C 109.5
H51A C51 H51C 109.5
H51B C51 H51C 109.5
N5 C52 C48 119.4(3)
N5 C52 C44 121.0(3)
C48 C52 C44 118.4(3)
C54 C53 H53A 109.5
C54 C53 H53B 109.5
H53A C53 H53B 109.5
C54 C53 H53C 109.5
H53A C53 H53C 109.5
H53B C53 H53C 109.5
C55 C54 N5 122.7(3)
C55 C54 C53 117.8(3)
N5 C54 C53 119.6(3)
C54 C55 C56 133.5(4)
C54 C55 H55 113.3
C56 C55 H55 113.3
C55 C56 N6 123.0(3)
C55 C56 C57 116.9(3)
N6 C56 C57 120.0(3)
C56 C57 H57A 109.5
C56 C57 H57B 109.5
H57A C57 H57B 109.5
C56 C57 H57C 109.5
H57A C57 H57C 109.5
H57B C57 H57C 109.5
N6 C58 C59 113.5(3)
N6 C58 H58A 108.9
C59 C58 H58A 108.9
N6 C58 H58B 108.9
C59 C58 H58B 108.9
H58A C58 H58B 107.7
N7 C59 C58 113.9(3)
N7 C59 H59A 108.8
C58 C59 H59A 108.8
N7 C59 H59B 108.8
C58 C59 H59B 108.8
H59A C59 H59B 107.7
C61 C60 H60A 109.5
C61 C60 H60B 109.5
H60A C60 H60B 109.5
C61 C60 H60C 109.5
H60A C60 H60C 109.5
H60B C60 H60C 109.5
C62 C61 N7 107.8(4)
C62 C61 C60 128.4(4)
N7 C61 C60 123.9(3)
C61 C62 C63 106.7(4)
C61 C62 H62 126.6
C63 C62 H62 126.6
C64 C63 C62 109.9(4)
C64 C63 H63 125.1
C62 C63 H63 125.1
C63 C64 N7 106.2(4)
C63 C64 C65 131.5(4)
N7 C64 C65 122.2(4)
C64 C65 H65A 109.5
C64 C65 H65B 109.5
H65A C65 H65B 109.5
C64 C65 H65C 109.5
H65A C65 H65C 109.5
H65B C65 H65C 109.5
Si2 C66 Er2 123.32(18)
Si2 C66 H66A 106.5
Er2 C66 H66A 106.5
Si2 C66 H66B 106.5
Er2 C66 H66B 106.5
H66A C66 H66B 106.5
Si2 C67 H67A 109.5
Si2 C67 H67B 109.5
H67A C67 H67B 109.5
Si2 C67 H67C 109.5
H67A C67 H67C 109.5
H67B C67 H67C 109.5
Si2 C68 H68A 109.5
Si2 C68 H68B 109.5
H68A C68 H68B 109.5
Si2 C68 H68C 109.5
H68A C68 H68C 109.5
H68B C68 H68C 109.5
Si2 C69 H69A 109.5
Si2 C69 H69B 109.5
H69A C69 H69B 109.5
Si2 C69 H69C 109.5
H69A C69 H69C 109.5
H69B C69 H69C 109.5
N8 C70 C71 122.2(4)
N8 C70 H70 118.9
C71 C70 H70 118.9
C72 C71 C70 118.3(4)
C72 C71 H71 120.9
C70 C71 H71 120.9
C71 C72 C73 119.9(4)
C71 C72 H72 120.1
C73 C72 H72 120.1
C72 C73 C74 120.4(4)
C72 C73 H73 119.8
C74 C73 H73 119.8
N8 C74 C73 118.3(4)
N8 C74 C75 117.2(3)
C73 C74 C75 124.5(4)
C80 C75 C76 119.3(4)
C80 C75 C74 121.9(3)
C76 C75 C74 118.8(3)
C77 C76 C75 115.3(3)
C77 C76 Er2 128.0(3)
C75 C76 Er2 116.7(2)
C78 C77 C76 124.7(4)
C78 C77 H77 117.7
C76 C77 H77 117.7
C77 C78 C79 118.8(4)
C77 C78 H78 120.6
C79 C78 H78 120.6
C80 C79 C78 119.7(4)
C80 C79 H79 120.2
C78 C79 H79 120.2
C79 C80 C75 122.0(4)
C79 C80 H80 119.0
C75 C80 H80 119.0
N2 Er1 N1 78.99(11)
N2 Er1 C26 103.58(11)
N1 Er1 C26 120.33(11)
N2 Er1 C36 92.78(11)
N1 Er1 C36 122.83(11)
C26 Er1 C36 116.61(12)
N2 Er1 N4 160.10(10)
N1 Er1 N4 103.02(11)
C26 Er1 N4 92.55(11)
C36 Er1 N4 69.29(11)
N5 Er2 N6 80.25(10)
N5 Er2 C66 122.40(12)
N6 Er2 C66 103.61(11)
N5 Er2 C76 121.83(11)
N6 Er2 C76 92.43(11)
C66 Er2 C76 115.45(13)
N5 Er2 N8 102.84(10)
N6 Er2 N8 160.54(10)
C66 Er2 N8 91.04(11)
C76 Er2 N8 69.46(11)
C14 N1 C9 117.0(3)
C14 N1 Er1 133.8(3)
C9 N1 Er1 109.2(2)
C16 N2 C18 121.0(3)
C16 N2 Er1 127.4(3)
C18 N2 Er1 110.9(2)
C24 N3 C21 111.0(3)
C24 N3 C19 124.7(3)
C21 N3 C19 124.3(4)
C34 N4 C30 122.1(3)
C34 N4 Er1 115.8(2)
C30 N4 Er1 121.7(2)
C52 N5 C54 117.3(3)
C52 N5 Er2 112.6(2)
C54 N5 Er2 129.8(2)
C56 N6 C58 122.3(3)
C56 N6 Er2 127.5(2)
C58 N6 Er2 109.8(2)
C61 N7 C64 109.5(3)
C61 N7 C59 124.9(3)
C64 N7 C59 125.5(3)
C70 N8 C74 120.9(3)
C70 N8 Er2 121.5(3)
C74 N8 Er2 116.8(2)
C26 Si1 C29 117.23(19)
C26 Si1 C28 109.45(18)
C29 Si1 C28 104.51(18)
C26 Si1 C27 111.98(18)
C29 Si1 C27 106.46(18)
C28 Si1 C27 106.5(2)
C66 Si2 C69 110.03(17)
C66 Si2 C67 113.29(18)
C69 Si2 C67 106.7(2)
C66 Si2 C68 112.51(18)
C69 Si2 C68 105.73(18)
C67 Si2 C68 108.1(2)

loop_
_geom_bond_atom_site_label_1
_geom_bond_atom_site_label_2
_geom_bond_distance
C1 C2 1.501(5)
C1 H1A 0.9600
C1 H1B 0.9600
C1 H1C 0.9600
C2 C3 1.501(5)
C2 C4 1.583(5)
C2 H2 0.9800
C3 H3A 0.9600
C3 H3B 0.9600
C3 H3C 0.9600
C4 C5 1.327(5)
C4 C9 1.408(5)
C5 C6 1.357(5)
C5 H5 0.9300
C6 C7 1.383(5)
C6 H6 0.9300
C7 C8 1.396(5)
C7 H7 0.9300
C8 C9 1.421(5)
C8 C10 1.507(5)
C9 N1 1.449(5)
C10 C12 1.488(5)
C10 C11 1.546(5)
C10 H10 0.9800
C11 H11A 0.9600
C11 H11B 0.9600
C11 H11C 0.9600
C12 H12A 0.9600
C12 H12B 0.9600
C12 H12C 0.9600
C13 C14 1.523(5)
C13 H13A 0.9600
C13 H13B 0.9600
C13 H13C 0.9600
C14 N1 1.303(4)
C14 C15 1.360(5)
C15 C16 1.407(5)
C15 H15 0.9300
C16 N2 1.328(4)
C16 C17 1.547(5)
C17 H17A 0.9600
C17 H17B 0.9600
C17 H17C 0.9600
C18 N2 1.440(4)
C18 C19 1.524(5)
C18 H18A 0.9700
C18 H18B 0.9700
C19 N3 1.443(5)
C19 H19A 0.9700
C19 H19B 0.9700
C20 C21 1.442(6)
C20 H20A 0.9600
C20 H20B 0.9600
C20 H20C 0.9600
C21 C22 1.363(5)
C21 N3 1.377(5)
C22 C23 1.367(6)
C22 H22 0.9300
C23 C24 1.384(5)
C23 H23 0.9300
C24 N3 1.377(5)
C24 C25 1.456(5)
C25 H25A 0.9600
C25 H25B 0.9600
C25 H25C 0.9600
C26 Si1 1.749(3)
C26 Er1 2.385(3)
C26 H26A 0.9700
C26 H26B 0.9700
C27 Si1 1.890(4)
C27 H27A 0.9600
C27 H27B 0.9600
C27 H27C 0.9600
C28 Si1 1.888(4)
C28 H28A 0.9600
C28 H28B 0.9600
C28 H28C 0.9600
C29 Si1 1.821(4)
C29 H29A 0.9600
C29 H29B 0.9600
C29 H29C 0.9600
C30 N4 1.339(4)
C30 C31 1.364(5)
C30 H30 0.9300
C31 C32 1.343(5)
C31 H31 0.9300
C32 C33 1.378(5)
C32 H32 0.9300
C33 C34 1.445(5)
C33 H33 0.9300
C34 N4 1.338(4)
C34 C35 1.433(5)
C35 C40 1.366(5)
C35 C36 1.387(5)
C36 C37 1.388(5)
C36 Er1 2.397(3)
C37 C38 1.378(5)
C37 H37 0.9300
C38 C39 1.365(5)
C38 H38 0.9300
C39 C40 1.373(5)
C39 H39 0.9300
C40 H40 0.9300
C41 C42 1.468(5)
C41 H41A 0.9600
C41 H41B 0.9600
C41 H41C 0.9600
C42 C43 1.499(5)
C42 C44 1.549(5)
C42 H42 0.9800
C43 H43A 0.9600
C43 H43B 0.9600
C43 H43C 0.9600
C44 C45 1.357(5)
C44 C52 1.441(5)
C45 C46 1.351(5)
C45 H45 0.9300
C46 C47 1.358(5)
C46 H46 0.9300
C47 C48 1.377(5)
C47 H47 0.9300
C48 C52 1.408(5)
C48 C49 1.529(5)
C49 C51 1.534(5)
C49 C50 1.556(5)
C49 H49 0.9800
C50 H50A 0.9600
C50 H50B 0.9600
C50 H50C 0.9600
C51 H51A 0.9600
C51 H51B 0.9600
C51 H51C 0.9600
C52 N5 1.385(4)
C53 C54 1.544(5)
C53 H53A 0.9600
C53 H53B 0.9600
C53 H53C 0.9600
C54 C55 1.350(5)
C54 N5 1.394(4)
C55 C56 1.355(5)
C55 H55 0.9300
C56 N6 1.360(4)
C56 C57 1.529(5)
C57 H57A 0.9600
C57 H57B 0.9600
C57 H57C 0.9600
C58 N6 1.447(4)
C58 C59 1.521(5)
C58 H58A 0.9700
C58 H58B 0.9700
C59 N7 1.448(4)
C59 H59A 0.9700
C59 H59B 0.9700
C60 C61 1.490(5)
C60 H60A 0.9600
C60 H60B 0.9600
C60 H60C 0.9600
C61 C62 1.363(5)
C61 N7 1.387(5)
C62 C63 1.413(5)
C62 H62 0.9300
C63 C64 1.354(5)
C63 H63 0.9300
C64 N7 1.388(4)
C64 C65 1.471(5)
C65 H65A 0.9600
C65 H65B 0.9600
C65 H65C 0.9600
C66 Si2 1.832(4)
C66 Er2 2.397(3)
C66 H66A 0.9700
C66 H66B 0.9700
C67 Si2 1.877(4)
C67 H67A 0.9600
C67 H67B 0.9600
C67 H67C 0.9600
C68 Si2 1.882(4)
C68 H68A 0.9600
C68 H68B 0.9600
C68 H68C 0.9600
C69 Si2 1.837(4)
C69 H69A 0.9600
C69 H69B 0.9600
C69 H69C 0.9600
C70 N8 1.315(4)
C70 C71 1.389(5)
C70 H70 0.9300
C71 C72 1.336(5)
C71 H71 0.9300
C72 C73 1.377(5)
C72 H72 0.9300
C73 C74 1.389(5)
C73 H73 0.9300
C74 N8 1.346(4)
C74 C75 1.480(5)
C75 C80 1.382(5)
C75 C76 1.404(5)
C76 C77 1.363(5)
C76 Er2 2.403(3)
C77 C78 1.349(5)
C77 H77 0.9300
C78 C79 1.352(5)
C78 H78 0.9300
C79 C80 1.333(5)
C79 H79 0.9300
C80 H80 0.9300
Er1 N2 2.277(3)
Er1 N1 2.292(3)
Er1 N4 2.450(3)
Er2 N5 2.257(3)
Er2 N6 2.323(3)
Er2 N8 2.475(3)

loop_
_geom_torsion_atom_site_label_1
_geom_torsion_atom_site_label_2
_geom_torsion_atom_site_label_3
_geom_torsion_atom_site_label_4
_geom_torsion
C3 C2 C4 C5 88.3(5)
C1 C2 C4 C5 -36.2(5)
C3 C2 C4 C9 -83.7(4)
C1 C2 C4 C9 151.8(4)
C9 C4 C5 C6 -8.7(7)
C2 C4 C5 C6 179.6(4)
C4 C5 C6 C7 7.7(7)
C5 C6 C7 C8 -4.2(7)
C6 C7 C8 C9 1.9(6)
C6 C7 C8 C10 179.3(4)
C5 C4 C9 C8 6.0(6)
C2 C4 C9 C8 178.0(3)
C5 C4 C9 N1 177.5(4)
C2 C4 C9 N1 -10.5(5)
C7 C8 C9 C4 -2.7(6)
C10 C8 C9 C4 180.0(3)
C7 C8 C9 N1 -174.1(3)
C10 C8 C9 N1 8.6(6)
C7 C8 C10 C12 72.5(5)
C9 C8 C10 C12 -110.2(4)
C7 C8 C10 C11 -52.4(5)
C9 C8 C10 C11 124.9(4)
N1 C14 C15 C16 7.0(6)
C13 C14 C15 C16 -177.5(4)
C14 C15 C16 N2 5.3(6)
C14 C15 C16 C17 -176.4(4)
N2 C18 C19 N3 69.6(4)
N3 C21 C22 C23 -2.0(5)
C20 C21 C22 C23 -179.2(4)
C21 C22 C23 C24 0.9(5)
C22 C23 C24 N3 0.6(5)
C22 C23 C24 C25 178.7(4)
N4 C30 C31 C32 -0.3(6)
C30 C31 C32 C33 2.4(6)
C31 C32 C33 C34 -1.0(6)
C32 C33 C34 N4 -2.4(5)
C32 C33 C34 C35 -179.1(4)
N4 C34 C35 C40 170.1(4)
C33 C34 C35 C40 -13.3(6)
N4 C34 C35 C36 -5.0(5)
C33 C34 C35 C36 171.5(3)
C40 C35 C36 C37 4.3(6)
C34 C35 C36 C37 179.3(3)
C40 C35 C36 Er1 -175.9(3)
C34 C35 C36 Er1 -0.9(5)
C35 C36 C37 C38 -0.2(6)
Er1 C36 C37 C38 180.0(3)
C36 C37 C38 C39 -2.6(6)
C37 C38 C39 C40 1.4(7)
C36 C35 C40 C39 -5.5(6)
C34 C35 C40 C39 179.5(4)
C38 C39 C40 C35 2.4(7)
C41 C42 C44 C45 -64.7(5)
C43 C42 C44 C45 58.0(5)
C41 C42 C44 C52 121.6(4)
C43 C42 C44 C52 -115.7(4)
C52 C44 C45 C46 -3.0(6)
C42 C44 C45 C46 -176.9(4)
C44 C45 C46 C47 0.8(7)
C45 C46 C47 C48 -1.5(7)
C46 C47 C48 C52 4.3(6)
C46 C47 C48 C49 179.4(4)
C47 C48 C49 C51 -82.0(5)
C52 C48 C49 C51 93.1(4)
C47 C48 C49 C50 43.3(5)
C52 C48 C49 C50 -141.6(4)
C47 C48 C52 N5 -173.7(4)
C49 C48 C52 N5 11.1(5)
C47 C48 C52 C44 -6.3(6)
C49 C48 C52 C44 178.5(3)
C45 C44 C52 N5 172.9(3)
C42 C44 C52 N5 -13.3(5)
C45 C44 C52 C48 5.7(5)
C42 C44 C52 C48 179.5(3)
N5 C54 C55 C56 -6.3(6)
C53 C54 C55 C56 175.0(4)
C54 C55 C56 N6 -2.8(6)
C54 C55 C56 C57 179.2(4)
N6 C58 C59 N7 -67.6(4)
N7 C61 C62 C63 -0.9(4)
C60 C61 C62 C63 179.0(4)
C61 C62 C63 C64 1.1(5)
C62 C63 C64 N7 -0.9(5)
C62 C63 C64 C65 -177.1(4)
N8 C70 C71 C72 -2.9(6)
C70 C71 C72 C73 3.2(6)
C71 C72 C73 C74 -2.0(6)
C72 C73 C74 N8 0.2(6)
C72 C73 C74 C75 -177.7(4)
N8 C74 C75 C80 -169.5(4)
C73 C74 C75 C80 8.5(6)
N8 C74 C75 C76 8.9(5)
C73 C74 C75 C76 -173.1(4)
C80 C75 C76 C77 -0.7(5)
C74 C75 C76 C77 -179.2(3)
C80 C75 C76 Er2 177.3(3)
C74 C75 C76 Er2 -1.1(4)
C75 C76 C77 C78 -2.6(6)
Er2 C76 C77 C78 179.7(3)
C76 C77 C78 C79 1.8(7)
C77 C78 C79 C80 2.5(7)
C78 C79 C80 C75 -5.8(7)
C76 C75 C80 C79 4.9(6)
C74 C75 C80 C79 -176.7(4)
C15 C14 N1 C9 177.8(3)
C13 C14 N1 C9 2.6(5)
C15 C14 N1 Er1 -1.3(5)
C13 C14 N1 Er1 -176.4(3)
C4 C9 N1 C14 104.4(4)
C8 C9 N1 C14 -84.4(4)
C4 C9 N1 Er1 -76.3(4)
C8 C9 N1 Er1 94.9(4)
C15 C16 N2 C18 168.5(3)
C17 C16 N2 C18 -9.7(5)
C15 C16 N2 Er1 -21.5(5)
C17 C16 N2 Er1 160.3(2)
C19 C18 N2 C16 -89.7(4)
C19 C18 N2 Er1 98.9(3)
C23 C24 N3 C21 -1.9(4)
C25 C24 N3 C21 180.0(4)
C23 C24 N3 C19 179.8(3)
C25 C24 N3 C19 1.7(6)
C22 C21 N3 C24 2.4(4)
C20 C21 N3 C24 179.9(4)
C22 C21 N3 C19 -179.3(3)
C20 C21 N3 C19 -1.8(6)
C18 C19 N3 C24 -97.2(4)
C18 C19 N3 C21 84.7(4)
C35 C34 N4 C30 -178.7(3)
C33 C34 N4 C30 4.5(5)
C35 C34 N4 Er1 8.1(4)
C33 C34 N4 Er1 -168.7(2)
C31 C30 N4 C34 -3.3(6)
C31 C30 N4 Er1 169.5(3)
C48 C52 N5 C54 -105.3(4)
C44 C52 N5 C54 87.6(4)
C48 C52 N5 Er2 80.2(4)
C44 C52 N5 Er2 -86.9(4)
C55 C54 N5 C52 -176.4(3)
C53 C54 N5 C52 2.2(5)
C55 C54 N5 Er2 -3.1(5)
C53 C54 N5 Er2 175.6(2)
C55 C56 N6 C58 -168.4(3)
C57 C56 N6 C58 9.6(5)
C55 C56 N6 Er2 19.6(5)
C57 C56 N6 Er2 -162.4(2)
C59 C58 N6 C56 89.8(4)
C59 C58 N6 Er2 -97.0(3)
C62 C61 N7 C64 0.4(4)
C60 C61 N7 C64 -179.5(3)
C62 C61 N7 C59 -175.8(3)
C60 C61 N7 C59 4.2(5)
C63 C64 N7 C61 0.3(4)
C65 C64 N7 C61 177.0(3)
C63 C64 N7 C59 176.5(3)
C65 C64 N7 C59 -6.8(6)
C58 C59 N7 C61 91.8(4)
C58 C59 N7 C64 -83.8(4)
C71 C70 N8 C74 1.1(5)
C71 C70 N8 Er2 -168.2(3)
C73 C74 N8 C70 0.2(5)
C75 C74 N8 C70 178.3(3)
C73 C74 N8 Er2 170.0(3)
C75 C74 N8 Er2 -11.9(4)
Er1 C26 Si1 C29 172.0(2)
Er1 C26 Si1 C28 -69.2(3)
Er1 C26 Si1 C27 48.6(3)
Er2 C66 Si2 C69 -71.5(2)
Er2 C66 Si2 C67 47.9(3)
Er2 C66 Si2 C68 170.91(19)
